data_4107940
loop_
_publ_author_name
'Mohamed Mohamed Naseer Ali'
'Udayanath Aich'
'Babu Varghese'
'Anne Imberty'

_publ_contact_author_address
;
      Department of Chemistry
      IIT Madras
      Chennai 600 036
      INDIA
;
_publ_contact_author_email loganath@iitm.ac.in
_publ_contact_author_fax 91-44-22570509
_publ_contact_author_name ' Prof. D. Loganathan '
_publ_contact_author_phone 91-44-22574206
_publ_section_title
;
 Conformational Preferences of the Aglycon Moiety in Models and Analogs of
 GlcNAc-Asn Linkage: Crystal Structures and ab Initio Quantum Chemical
 Calculations of N-(\b-d-Glycopyranosyl)haloacetamides
;
_journal_name_full 'Journal of the American Chemical Society'
_journal_page_first 8317
_journal_page_last 8325
_journal_paper_doi 10.1021/ja800335m
_journal_volume 130
_journal_year 2008
_chemical_absolute_configuration rm
_chemical_formula_moiety 'C10 H17 N2 O6 Cl.H2O'
_chemical_formula_sum 'C10 H19 Cl N2 O7'
_chemical_formula_weight 314.72
_chemical_melting_point 224
_chemical_name_common '2-Acetamido-2-deoxyglucosylchloroacetamide monohydrate'
_chemical_name_systematic
;
 N-(2-Acetamido-2-deoxy-beta-D-glucopyranosyl)chloroacetamide monohydrate
;
_space_group_IT_number 4
_symmetry_cell_setting monoclinic
_symmetry_space_group_name_Hall 'P 2yb'
_symmetry_space_group_name_H-M 'P 1 21 1'
_atom_sites_solution_hydrogens geom
_atom_sites_solution_primary direct
_atom_sites_solution_secondary difmap
_audit_creation_method SHELXL-97
_cell_angle_alpha 90.00
_cell_angle_beta 91.27(4)
_cell_angle_gamma 90.00
_cell_formula_units_Z 2
_cell_length_a 4.919(3)
_cell_length_b 7.856(8)
_cell_length_c 18.784(7)
_cell_measurement_reflns_used 25
_cell_measurement_temperature 293(2)
_cell_measurement_theta_max 14
_cell_measurement_theta_min 10
_cell_volume 725.7(9)
_computing_cell_refinement 'CAD4 system software'
_computing_data_collection 'CAD4 system software'
_computing_data_reduction 'WinGX-Routine XCAD4'
_computing_molecular_graphics 'ORTEP3 (WinGX)'
_computing_publication_material 'SHELXL-97 (Sheldrick, 1997)'
_computing_structure_refinement 'SHELXL-97 (Sheldrick, 1997)'
_computing_structure_solution 'SIR92 (WinGX)'
_diffrn_ambient_temperature 293(2)
_diffrn_measured_fraction_theta_full 0.999
_diffrn_measured_fraction_theta_max 0.999
_diffrn_measurement_device_type 'Enraf Nonius CAD4'
_diffrn_measurement_method 'non-profiled omega/2theta scans'
_diffrn_radiation_monochromator graphite
_diffrn_radiation_source 'fine-focus sealed tube'
_diffrn_radiation_type MoK\a
_diffrn_radiation_wavelength 0.71073
_diffrn_reflns_av_R_equivalents 0.0410
_diffrn_reflns_av_sigmaI/netI 0.0331
_diffrn_reflns_limit_h_max 5
_diffrn_reflns_limit_h_min 0
_diffrn_reflns_limit_k_max 9
_diffrn_reflns_limit_k_min 0
_diffrn_reflns_limit_l_max 22
_diffrn_reflns_limit_l_min -22
_diffrn_reflns_number 1537
_diffrn_reflns_theta_full 24.98
_diffrn_reflns_theta_max 24.98
_diffrn_reflns_theta_min 2.17
_diffrn_standards_decay_% 0
_diffrn_standards_interval_time 3600
_diffrn_standards_number 25
_exptl_absorpt_coefficient_mu 0.295
_exptl_absorpt_correction_T_max 0.9996
_exptl_absorpt_correction_T_min 0.9059
_exptl_absorpt_correction_type psi-scan
_exptl_absorpt_process_details
;
North A.C.T., Phillips D.C. & Mathews F.S. (1968) Acta. Cryst. A24, 351
Number of psi-scan sets used was   5
Theta correction was applied.
Averaged transmission function was used.
No Fourier smoothing was applied.
;
_exptl_crystal_colour colourless
_exptl_crystal_density_diffrn 1.440
_exptl_crystal_description needle
_exptl_crystal_F_000 332
_exptl_crystal_size_max 0.3
_exptl_crystal_size_mid 0.2
_exptl_crystal_size_min 0.2
_refine_diff_density_max 0.403
_refine_diff_density_min -0.493
_refine_diff_density_rms 0.134
_refine_ls_abs_structure_details 'Flack H D (1983), Acta Cryst. A39, 876-881'
_refine_ls_abs_structure_Flack -0.4(2)
_refine_ls_extinction_method none
_refine_ls_goodness_of_fit_ref 1.129
_refine_ls_hydrogen_treatment mixed
_refine_ls_matrix_type full
_refine_ls_number_parameters 203
_refine_ls_number_reflns 1365
_refine_ls_number_restraints 4
_refine_ls_restrained_S_all 1.128
_refine_ls_R_factor_all 0.0803
_refine_ls_R_factor_gt 0.0512
_refine_ls_shift/su_max 0.000
_refine_ls_shift/su_mean 0.000
_refine_ls_structure_factor_coef Fsqd
_refine_ls_weighting_details 'calc w=1/[\s^2^(Fo^2^)+(0.1433P)^2^+0.0000P] where P=(Fo^2^+2Fc^2^)/3'
_refine_ls_weighting_scheme calc
_refine_ls_wR_factor_gt 0.1377
_refine_ls_wR_factor_ref 0.1842
_reflns_number_gt 1148
_reflns_number_total 1365
_reflns_threshold_expression >2sigma(I)
_cod_data_source_file ja800335m-file003_1.cif
_cod_data_source_block a
_cod_original_sg_symbol_H-M 'P 21'
_cod_original_formula_sum 'C10 H19 N2 O7 Cl'
_cod_database_code 4107940

loop_
_symmetry_equiv_pos_as_xyz
'x, y, z'
'-x, y+1/2, -z'

loop_
_atom_site_label
_atom_site_type_symbol
_atom_site_fract_x
_atom_site_fract_y
_atom_site_fract_z
_atom_site_U_iso_or_equiv
_atom_site_adp_type
_atom_site_occupancy
_atom_site_symmetry_multiplicity
_atom_site_calc_flag
_atom_site_refinement_flags
C3' C 0.5103(10) 0.4992(7) 0.2868(3) 0.0321(12) Uani 1 1 d .
C1' C 0.0453(10) 0.0549(9) 0.3998(3) 0.0388(13) Uani 1 1 d .
C1 C 0.1196(9) 0.1157(6) 0.2762(3) 0.0251(11) Uani 1 1 d .
H1 H -0.0709 0.1521 0.2765 0.030 Uiso 1 1 calc R
C2 C 0.2861(9) 0.2467(7) 0.2351(3) 0.0268(11) Uani 1 1 d .
H2 H 0.4747 0.2069 0.2340 0.032 Uiso 1 1 calc R
C2' C 0.1915(14) 0.0178(16) 0.4699(4) 0.069(3) Uani 1 1 d .
H2'A H 0.3154 0.1108 0.4808 0.082 Uiso 1 1 calc R
H2'B H 0.2992 -0.0847 0.4648 0.082 Uiso 1 1 calc R
C4' C 0.4793(12) 0.6639(9) 0.3240(4) 0.0446(15) Uani 1 1 d .
H4'A H 0.2904 0.6836 0.3328 0.067 Uiso 1 1 calc R
H4'B H 0.5477 0.7538 0.2948 0.067 Uiso 1 1 calc R
H4'C H 0.5796 0.6611 0.3684 0.067 Uiso 1 1 calc R
C3 C 0.1764(11) 0.2588(7) 0.1582(3) 0.0306(12) Uani 1 1 d .
H3 H -0.0092 0.3043 0.1582 0.037 Uiso 1 1 calc R
C4 C 0.1741(11) 0.0831(7) 0.1242(3) 0.0306(11) Uani 1 1 d .
H4 H 0.3615 0.0432 0.1191 0.037 Uiso 1 1 calc R
C5 C 0.0175(10) -0.0426(7) 0.1711(3) 0.0293(11) Uani 1 1 d .
H5 H -0.1716 -0.0044 0.1740 0.035 Uiso 1 1 calc R
C6 C 0.0203(12) -0.2247(8) 0.1441(3) 0.0375(13) Uani 1 1 d .
H6A H -0.0694 -0.2971 0.1782 0.045 Uiso 1 1 calc R
H6B H -0.0828 -0.2307 0.0996 0.045 Uiso 1 1 calc R
O3' O 0.7363(7) 0.4456(7) 0.2702(3) 0.0591(15) Uani 1 1 d .
O1' O -0.2001(7) 0.0447(9) 0.3920(3) 0.0564(14) Uani 1 1 d .
O3 O 0.3433(10) 0.3671(5) 0.1179(3) 0.0458(12) Uani 1 1 d .
H3O H 0.3038 0.3567 0.0754 0.091(8) Uiso 1 1 calc R
O4 O 0.0451(9) 0.0929(6) 0.0561(2) 0.0460(11) Uani 1 1 d .
H4O H 0.1060 0.0186 0.0303 0.017(12) Uiso 1 1 calc R
O5 O 0.1374(7) -0.0444(5) 0.2414(2) 0.0313(8) Uani 1 1 d .
O6 O 0.2873(9) -0.2880(5) 0.1332(2) 0.0406(10) Uani 1 1 d .
H6O H 0.3290 -0.2717 0.0917 0.05(2) Uiso 1 1 calc R
OW1 O 0.3168(9) 0.8269(6) 0.9939(2) 0.0461(11) Uani 1 1 d D
N1 N 0.2164(8) 0.0936(6) 0.3479(2) 0.0300(10) Uani 1 1 d .
N2 N 0.2835(8) 0.4122(6) 0.2699(2) 0.0282(10) Uani 1 1 d D
Cl Cl -0.0266(5) -0.0088(5) 0.54090(10) 0.0869(9) Uani 1 1 d .
H2N H 0.129(14) 0.473(14) 0.284(6) 0.062(7) Uiso 1 1 d D
H1N H 0.397(14) 0.080(10) 0.364(4) 0.043(18) Uiso 1 1 d .
H2B H 0.444(8) 0.831(8) 0.958(2) 0.026(14) Uiso 1 1 d D
H2A H 0.207(10) 0.744(6) 0.971(3) 0.033(15) Uiso 1 1 d D

loop_
_atom_site_aniso_label
_atom_site_aniso_U_11
_atom_site_aniso_U_22
_atom_site_aniso_U_33
_atom_site_aniso_U_23
_atom_site_aniso_U_13
_atom_site_aniso_U_12
C3' 0.021(3) 0.032(3) 0.044(3) 0.001(2) -0.002(2) 0.001(2)
C1' 0.031(3) 0.051(4) 0.034(3) 0.001(3) 0.004(2) 0.002(3)
C1 0.021(2) 0.026(3) 0.029(3) -0.003(2) 0.0024(19) 0.003(2)
C2 0.019(2) 0.027(3) 0.035(3) -0.002(2) 0.0055(18) 0.003(2)
C2' 0.045(4) 0.119(8) 0.042(4) 0.021(4) 0.000(3) 0.007(4)
C4' 0.041(3) 0.038(3) 0.055(4) -0.011(3) -0.006(3) 0.003(3)
C3 0.036(3) 0.024(3) 0.032(3) 0.003(2) 0.007(2) 0.007(2)
C4 0.037(3) 0.024(3) 0.031(3) -0.001(2) 0.000(2) 0.003(2)
C5 0.027(2) 0.031(3) 0.030(2) -0.002(2) -0.0006(19) 0.002(2)
C6 0.043(3) 0.030(3) 0.039(3) -0.005(2) 0.006(2) -0.006(2)
O3' 0.0171(19) 0.050(3) 0.110(4) -0.022(3) 0.003(2) 0.0022(19)
O1' 0.024(2) 0.096(4) 0.049(3) 0.013(3) 0.0014(16) -0.003(2)
O3 0.071(3) 0.027(2) 0.041(2) 0.0015(18) 0.029(2) 0.002(2)
O4 0.072(3) 0.037(2) 0.029(2) -0.0049(18) -0.0049(19) 0.019(2)
O5 0.0359(19) 0.0279(19) 0.0299(18) 0.0002(16) -0.0016(14) -0.0006(17)
O6 0.052(2) 0.0276(19) 0.043(3) 0.0008(18) 0.0084(18) 0.0056(19)
OW1 0.054(3) 0.046(2) 0.038(2) -0.011(2) 0.0163(19) -0.012(2)
N1 0.020(2) 0.038(2) 0.032(2) -0.001(2) 0.0000(16) 0.0031(19)
N2 0.018(2) 0.028(2) 0.039(3) -0.0088(19) 0.0053(17) -0.0007(17)
Cl 0.0820(14) 0.138(3) 0.0410(10) 0.0138(13) 0.0126(9) -0.0082(15)

loop_
_atom_type_symbol
_atom_type_description
_atom_type_scat_dispersion_real
_atom_type_scat_dispersion_imag
_atom_type_scat_source
C C 0.0033 0.0016 'International Tables Vol C Tables 4.2.6.8 and 6.1.1.4'
H H 0.0000 0.0000 'International Tables Vol C Tables 4.2.6.8 and 6.1.1.4'
O O 0.0106 0.0060 'International Tables Vol C Tables 4.2.6.8 and 6.1.1.4'
N N 0.0061 0.0033 'International Tables Vol C Tables 4.2.6.8 and 6.1.1.4'
Cl Cl 0.1484 0.1585 'International Tables Vol C Tables 4.2.6.8 and 6.1.1.4'

loop_
_geom_angle_atom_site_label_1
_geom_angle_atom_site_label_2
_geom_angle_atom_site_label_3
_geom_angle
O3' C3' N2 121.1(5)
O3' C3' C4' 121.3(5)
N2 C3' C4' 117.6(5)
O1' C1' N1 124.5(5)
O1' C1' C2' 123.0(6)
N1 C1' C2' 112.5(5)
O5 C1 N1 107.7(4)
O5 C1 C2 108.9(4)
N1 C1 C2 112.6(4)
O5 C1 H1 109.2
N1 C1 H1 109.2
C2 C1 H1 109.2
N2 C2 C1 111.3(4)
N2 C2 C3 111.2(4)
C1 C2 C3 109.5(4)
N2 C2 H2 108.2
C1 C2 H2 108.2
C3 C2 H2 108.2
C1' C2' Cl 113.5(5)
C1' C2' H2'A 108.9
Cl C2' H2'A 108.9
C1' C2' H2'B 108.9
Cl C2' H2'B 108.9
H2'A C2' H2'B 107.7
C3' C4' H4'A 109.5
C3' C4' H4'B 109.5
H4'A C4' H4'B 109.5
C3' C4' H4'C 109.5
H4'A C4' H4'C 109.5
H4'B C4' H4'C 109.5
O3 C3 C4 108.6(4)
O3 C3 C2 110.2(5)
C4 C3 C2 109.8(4)
O3 C3 H3 109.4
C4 C3 H3 109.4
C2 C3 H3 109.4
O4 C4 C3 109.2(4)
O4 C4 C5 109.3(4)
C3 C4 C5 109.9(4)
O4 C4 H4 109.5
C3 C4 H4 109.5
C5 C4 H4 109.5
O5 C5 C6 106.9(4)
O5 C5 C4 109.4(4)
C6 C5 C4 113.9(4)
O5 C5 H5 108.8
C6 C5 H5 108.8
C4 C5 H5 108.8
O6 C6 C5 113.1(5)
O6 C6 H6A 109.0
C5 C6 H6A 109.0
O6 C6 H6B 109.0
C5 C6 H6B 109.0
H6A C6 H6B 107.8
C3 O3 H3O 109.5
C4 O4 H4O 109.5
C1 O5 C5 112.7(4)
C6 O6 H6O 109.5
H2B OW1 H2A 95(6)
C1' N1 C1 120.8(4)
C1' N1 H1N 110(4)
C1 N1 H1N 128(4)
C3' N2 C2 123.1(4)
C3' N2 H2N 111(7)
C2 N2 H2N 126(7)

loop_
_geom_bond_atom_site_label_1
_geom_bond_atom_site_label_2
_geom_bond_distance
C3' O3' 1.235(7)
C3' N2 1.340(7)
C3' C4' 1.480(9)
C1' O1' 1.215(7)
C1' N1 1.337(8)
C1' C2' 1.514(9)
C1 O5 1.421(6)
C1 N1 1.430(7)
C1 C2 1.534(7)
C1 H1 0.9800
C2 N2 1.455(7)
C2 C3 1.534(7)
C2 H2 0.9800
C2' Cl 1.742(7)
C2' H2'A 0.9700
C2' H2'B 0.9700
C4' H4'A 0.9600
C4' H4'B 0.9600
C4' H4'C 0.9600
C3 O3 1.414(7)
C3 C4 1.521(8)
C3 H3 0.9800
C4 O4 1.417(7)
C4 C5 1.541(8)
C4 H4 0.9800
C5 O5 1.434(6)
C5 C6 1.518(8)
C5 H5 0.9800
C6 O6 1.424(8)
C6 H6A 0.9700
C6 H6B 0.9700
O3 H3O 0.8200
O4 H4O 0.8200
O6 H6O 0.8200
OW1 H2B 0.936(11)
OW1 H2A 0.937(11)
N1 H1N 0.94(7)
N2 H2N 0.94(9)

loop_
_geom_hbond_atom_site_label_D
_geom_hbond_atom_site_label_H
_geom_hbond_atom_site_label_A
_geom_hbond_distance_DH
_geom_hbond_distance_HA
_geom_hbond_distance_DA
_geom_hbond_angle_DHA
_geom_hbond_site_symmetry_A
O3 H3O OW1 0.82 2.31 2.731(6) 112.4 2_646
O4 H4O OW1 0.82 1.96 2.755(6) 163.0 1_544
O6 H6O OW1 0.82 1.99 2.775(6) 158.9 1_544
N2 H2N O3' 0.94(9) 1.95(8) 2.705(6) 136(9) 1_455
OW1 H2B O3 0.936(11) 1.803(15) 2.731(6) 171(6) 2_656
OW1 H2A O4 0.937(11) 1.788(18) 2.712(6) 168(6) 2_556
N1 H1N O1' 0.94(7) 2.06(7) 2.994(6) 175(6) 1_655

loop_
_geom_torsion_atom_site_label_1
_geom_torsion_atom_site_label_2
_geom_torsion_atom_site_label_3
_geom_torsion_atom_site_label_4
_geom_torsion
O5 C1 C2 N2 -177.9(4)
N1 C1 C2 N2 -58.5(5)
O5 C1 C2 C3 58.7(5)
N1 C1 C2 C3 178.1(4)
O1' C1' C2' Cl -9.2(13)
N1 C1' C2' Cl 173.0(6)
N2 C2 C3 O3 62.0(5)
C1 C2 C3 O3 -174.5(4)
N2 C2 C3 C4 -178.4(4)
C1 C2 C3 C4 -54.9(5)
O3 C3 C4 O4 -65.7(6)
C2 C3 C4 O4 173.6(4)
O3 C3 C4 C5 174.3(4)
C2 C3 C4 C5 53.7(5)
O4 C4 C5 O5 -176.3(4)
C3 C4 C5 O5 -56.4(5)
O4 C4 C5 C6 64.1(6)
C3 C4 C5 C6 -176.0(4)
O5 C5 C6 O6 -66.8(6)
C4 C5 C6 O6 54.2(6)
N1 C1 O5 C5 173.5(4)
C2 C1 O5 C5 -64.1(5)
C6 C5 O5 C1 -173.3(4)
C4 C5 O5 C1 62.9(5)
O1' C1' N1 C1 -4.2(10)
C2' C1' N1 C1 173.6(7)
O5 C1 N1 C1' -91.7(6)
C2 C1 N1 C1' 148.2(5)
O3' C3' N2 C2 3.6(9)
C4' C3' N2 C2 -178.3(5)
C1 C2 N2 C3' 127.5(5)
C3 C2 N2 C3' -110.0(5)
